data_7222992
loop_
_publ_author_name
'Hatamifard, Arezo'
'nasrollahzadeh, mahmoud'
'Lipkowski, Janusz'

_publ_section_title
;
 Green synthesis of Natrolite zeolite/palladium nanocomposite and its
 application as a reusable catalyst for the reduction of organic dyes in
 the shortest time possible
;
_journal_name_full 'RSC Adv.'
_journal_paper_doi 10.1039/C5RA18476B
_journal_year 2015
_chemical_formula_moiety 'Si3 Al2 O12 Na2 H4'
_chemical_formula_sum 'Al2 H4 Na2 O12 Si3'
_chemical_formula_weight 380.24
_chemical_name_systematic
;
 ?
;
_space_group_IT_number 43
_symmetry_cell_setting orthorhombic
_symmetry_space_group_name_Hall 'F -2d 2'
_symmetry_space_group_name_H-M 'F 2 d d'
_atom_sites_solution_hydrogens geom
_atom_sites_solution_primary direct
_atom_sites_solution_secondary difmap
_audit_creation_method SHELXL-97
_audit_update_record
;
2015-08-27 deposited with the CCDC.
2015-10-20 downloaded from the CCDC.
;
_cell_angle_alpha 90.0000(12)
_cell_angle_beta 90.0000(12)
_cell_angle_gamma 90.0000(12)
_cell_formula_units_Z 8
_cell_length_a 6.5880(2)
_cell_length_b 18.2780(2)
_cell_length_c 18.6130(2)
_cell_measurement_reflns_used 10189
_cell_measurement_temperature 100(2)
_cell_measurement_theta_max 50.58
_cell_measurement_theta_min 1.0
_cell_volume 2241.29(8)
_computing_structure_refinement 'SHELXL-97 (Sheldrick, 2008)'
_computing_structure_solution SHELXS
_diffrn_ambient_temperature 100(2)
_diffrn_measured_fraction_theta_full 0.998
_diffrn_measured_fraction_theta_max 0.998
_diffrn_measurement_device_type Bruker
_diffrn_radiation_monochromator graphite
_diffrn_radiation_source 'fine-focus sealed tube'
_diffrn_radiation_type MoK\a
_diffrn_radiation_wavelength 0.71073
_diffrn_reflns_av_R_equivalents 0.0446
_diffrn_reflns_av_sigmaI/netI 0.0359
_diffrn_reflns_limit_h_max 14
_diffrn_reflns_limit_h_min -12
_diffrn_reflns_limit_k_max 39
_diffrn_reflns_limit_k_min -38
_diffrn_reflns_limit_l_max 40
_diffrn_reflns_limit_l_min -39
_diffrn_reflns_number 16556
_diffrn_reflns_theta_full 50.56
_diffrn_reflns_theta_max 50.56
_diffrn_reflns_theta_min 3.12
_exptl_absorpt_coefficient_mu 0.718
_exptl_absorpt_correction_type none
_exptl_crystal_density_diffrn 2.254
_exptl_crystal_density_method 'not measured'
_exptl_crystal_F_000 1520
_exptl_crystal_size_max 0.28
_exptl_crystal_size_mid 0.22
_exptl_crystal_size_min 0.19
_refine_diff_density_max 0.546
_refine_diff_density_min -0.711
_refine_diff_density_rms 0.129
_refine_ls_abs_structure_details 'Flack H D (1983), Acta Cryst. A39, 876-881'
_refine_ls_abs_structure_Flack 0.06(8)
_refine_ls_extinction_method none
_refine_ls_goodness_of_fit_ref 0.976
_refine_ls_hydrogen_treatment mixed
_refine_ls_matrix_type full
_refine_ls_number_parameters 95
_refine_ls_number_reflns 5590
_refine_ls_number_restraints 1
_refine_ls_restrained_S_all 0.976
_refine_ls_R_factor_all 0.0402
_refine_ls_R_factor_gt 0.0350
_refine_ls_shift/su_max 0.001
_refine_ls_shift/su_mean 0.000
_refine_ls_structure_factor_coef Fsqd
_refine_ls_weighting_details 'calc w=1/[\s^2^(Fo^2^)+(0.0294P)^2^+8.5658P] where P=(Fo^2^+2Fc^2^)/3'
_refine_ls_weighting_scheme calc
_refine_ls_wR_factor_gt 0.0769
_refine_ls_wR_factor_ref 0.0807
_reflns_number_gt 5195
_reflns_number_total 5590
_reflns_threshold_expression >2\s(I)
_cod_data_source_file c5ra18476b1.cif
_cod_data_source_block shelxl
_cod_original_sg_symbol_H-M F2dd
_cod_original_formula_sum 'Si3 Al2 O12 Na2 H4'
_cod_database_code 7222992

loop_
_symmetry_equiv_pos_as_xyz
'x, y, z'
'x, -y, -z'
'x+1/4, -y+1/4, z+1/4'
'x+1/4, y+1/4, -z+1/4'
'x, y+1/2, z+1/2'
'x, -y+1/2, -z+1/2'
'x+1/4, -y+3/4, z+3/4'
'x+1/4, y+3/4, -z+3/4'
'x+1/2, y, z+1/2'
'x+1/2, -y, -z+1/2'
'x+3/4, -y+1/4, z+3/4'
'x+3/4, y+1/4, -z+3/4'
'x+1/2, y+1/2, z'
'x+1/2, -y+1/2, -z'
'x+3/4, -y+3/4, z+1/4'
'x+3/4, y+3/4, -z+1/4'

loop_
_atom_site_label
_atom_site_type_symbol
_atom_site_fract_x
_atom_site_fract_y
_atom_site_fract_z
_atom_site_U_iso_or_equiv
_atom_site_adp_type
_atom_site_occupancy
_atom_site_symmetry_multiplicity
_atom_site_calc_flag
_atom_site_refinement_flags
Si1 Si 0.70390(4) 0.402879(13) 0.038318(13) 0.00407(4) Uani 1 1 d .
Si2 Si 0.33114(6) 0.5000 0.0000 0.00415(5) Uani 1 2 d S
Al3 Al 0.94652(5) 0.463068(15) -0.094197(14) 0.00393(4) Uani 1 1 d .
Na1 Na 0.94882(9) 0.27928(2) -0.03061(2) 0.00807(6) Uani 1 1 d .
O1 O 0.83274(13) 0.40158(4) -0.03547(4) 0.00703(9) Uani 1 1 d .
O2 O 0.47099(12) 0.42986(4) 0.02221(4) 0.00783(10) Uani 1 1 d .
O3 O 0.69116(13) 0.31933(3) 0.06744(3) 0.00565(8) Uani 1 1 d .
O4 O 0.80656(12) 0.45602(4) 0.09755(4) 0.00681(9) Uani 1 1 d .
O5 O 0.19758(13) 0.52226(4) 0.06911(4) 0.00755(9) Uani 1 1 d .
O1W O 1.19243(16) 0.30621(5) 0.06025(4) 0.01037(10) Uani 1 1 d .
H1 H 1.246(5) 0.3437(16) 0.0595(16) 0.026(7) Uiso 1 1 d .
H2 H 1.138(4) 0.3025(16) 0.0981(15) 0.023(7) Uiso 1 1 d .

loop_
_atom_site_aniso_label
_atom_site_aniso_U_11
_atom_site_aniso_U_22
_atom_site_aniso_U_33
_atom_site_aniso_U_23
_atom_site_aniso_U_13
_atom_site_aniso_U_12
Si1 0.00453(9) 0.00371(7) 0.00396(7) 0.00023(6) 0.00011(7) -0.00004(7)
Si2 0.00351(12) 0.00436(11) 0.00458(11) 0.00026(9) 0.000 0.000
Al3 0.00434(10) 0.00384(8) 0.00362(8) -0.00008(7) -0.00001(8) -0.00009(8)
Na1 0.00943(17) 0.00741(13) 0.00736(13) -0.00045(11) 0.00089(14) 0.00082(14)
O1 0.0092(3) 0.0061(2) 0.00578(19) 0.00096(15) 0.00267(18) -0.00008(19)
O2 0.0064(3) 0.0068(2) 0.0103(2) 0.00085(17) -0.00110(18) 0.00133(18)
O3 0.0081(2) 0.00422(17) 0.00459(17) 0.00074(14) 0.00006(17) -0.00006(19)
O4 0.0084(3) 0.00601(19) 0.0061(2) -0.00114(16) -0.00010(17) -0.00185(18)
O5 0.0061(2) 0.0100(2) 0.00649(18) -0.00101(16) 0.00096(19) 0.0005(2)
O1W 0.0101(3) 0.0112(2) 0.0099(2) -0.00096(19) 0.0006(2) -0.0001(2)

loop_
_atom_type_symbol
_atom_type_description
_atom_type_scat_dispersion_real
_atom_type_scat_dispersion_imag
_atom_type_scat_source
Si Si 0.0817 0.0704 'International Tables Vol C Tables 4.2.6.8 and 6.1.1.4'
Al Al 0.0645 0.0514 'International Tables Vol C Tables 4.2.6.8 and 6.1.1.4'
O O 0.0106 0.0060 'International Tables Vol C Tables 4.2.6.8 and 6.1.1.4'
Na Na 0.0362 0.0249 'International Tables Vol C Tables 4.2.6.8 and 6.1.1.4'
H H 0.0000 0.0000 'International Tables Vol C Tables 4.2.6.8 and 6.1.1.4'

loop_
_geom_angle_atom_site_label_1
_geom_angle_atom_site_label_2
_geom_angle_atom_site_label_3
_geom_angle
_geom_angle_site_symmetry_1
_geom_angle_site_symmetry_3
O1 Si1 O4 111.64(4) . .
O1 Si1 O3 107.30(4) . .
O4 Si1 O3 111.04(4) . .
O1 Si1 O2 109.93(4) . .
O4 Si1 O2 109.60(4) . .
O3 Si1 O2 107.21(4) . .
O1 Si1 Na1 49.83(3) . .
O4 Si1 Na1 120.59(3) . .
O3 Si1 Na1 58.14(3) . .
O2 Si1 Na1 129.74(3) . .
O5 Si2 O5 113.78(6) 2_565 .
O5 Si2 O2 107.73(4) 2_565 2_565
O5 Si2 O2 108.20(4) . 2_565
O5 Si2 O2 108.20(4) 2_565 .
O5 Si2 O2 107.73(4) . .
O2 Si2 O2 111.25(6) 2_565 .
O1 Al3 O5 109.94(4) . 2_665
O1 Al3 O4 110.06(4) . 2_565
O5 Al3 O4 112.43(4) 2_665 2_565
O1 Al3 O3 111.34(4) . 7_554
O5 Al3 O3 108.90(4) 2_665 7_554
O4 Al3 O3 104.06(4) 2_565 7_554
O1 Al3 Na1 119.97(3) . 12_454
O5 Al3 Na1 130.08(3) 2_665 12_454
O4 Al3 Na1 50.35(3) 2_565 12_454
O3 Al3 Na1 54.05(3) 7_554 12_454
O1 Al3 Na1 35.20(3) . .
O5 Al3 Na1 92.99(3) 2_665 .
O4 Al3 Na1 144.49(3) 2_565 .
O3 Al3 Na1 89.61(2) 7_554 .
Na1 Al3 Na1 128.455(17) 12_454 .
O1 Na1 O1W 112.62(4) . 14_455
O1 Na1 O1W 92.84(3) . .
O1W Na1 O1W 141.51(2) 14_455 .
O1 Na1 O4 87.33(3) . 7_554
O1W Na1 O4 93.73(3) 14_455 7_554
O1W Na1 O4 116.74(4) . 7_554
O1 Na1 O3 151.22(3) . 14
O1W Na1 O3 85.18(3) 14_455 14
O1W Na1 O3 85.04(3) . 14
O4 Na1 O3 68.41(3) 7_554 14
O1 Na1 O3 63.19(2) . .
O1W Na1 O3 83.31(3) 14_455 .
O1W Na1 O3 83.29(3) . .
O4 Na1 O3 145.94(3) 7_554 .
O3 Na1 O3 144.29(2) 14 .
O1 Na1 Si1 31.457(18) . .
O1W Na1 Si1 102.06(3) 14_455 .
O1W Na1 Si1 84.55(3) . .
O4 Na1 Si1 118.12(2) 7_554 .
O3 Na1 Si1 169.47(3) 14 .
O3 Na1 Si1 32.041(16) . .
O1 Na1 Al3 120.80(2) . 8_544
O1W Na1 Al3 86.71(3) 14_455 8_544
O1W Na1 Al3 105.09(3) . 8_544
O4 Na1 Al3 34.163(19) 7_554 8_544
O3 Na1 Al3 34.428(16) 14 8_544
O3 Na1 Al3 170.00(3) . 8_544
Si1 Na1 Al3 152.109(18) . 8_544
O1 Na1 Al3 25.066(19) . .
O1W Na1 Al3 122.84(3) 14_455 .
O1W Na1 Al3 92.51(3) . .
O4 Na1 Al3 65.17(2) 7_554 .
O3 Na1 Al3 126.21(2) 14 .
O3 Na1 Al3 87.984(19) . .
Si1 Na1 Al3 55.973(10) . .
Al3 Na1 Al3 96.948(13) 8_544 .
O1 Na1 Na1 89.84(3) . 14_455
O1W Na1 Na1 40.02(2) 14_455 14_455
O1W Na1 Na1 116.57(3) . 14_455
O4 Na1 Na1 126.69(3) 7_554 14_455
O3 Na1 Na1 116.77(3) 14 14_455
O3 Na1 Na1 43.351(19) . 14_455
Si1 Na1 Na1 66.989(14) . 14_455
Al3 Na1 Na1 126.69(2) 8_544 14_455
Al3 Na1 Na1 112.138(17) . 14_455
O1 Na1 Na1 125.57(3) . 14
O1W Na1 Na1 121.60(3) 14_455 14
O1W Na1 Na1 39.68(2) . 14
O4 Na1 Na1 93.51(2) 7_554 14
O3 Na1 Na1 45.42(2) 14 14
O3 Na1 Na1 116.97(3) . 14
Si1 Na1 Na1 124.22(2) . 14
Al3 Na1 Na1 69.132(13) 8_544 14
Al3 Na1 Na1 112.614(17) . 14
Na1 Na1 Na1 129.22(3) 14_455 14
Si1 O1 Al3 138.78(5) . .
Si1 O1 Na1 98.71(3) . .
Al3 O1 Na1 119.74(4) . .
Si2 O2 Si1 144.20(5) . .
Si1 O3 Al3 129.20(4) . 15_455
Si1 O3 Na1 128.25(4) . 14_455
Al3 O3 Na1 91.52(3) 15_455 14_455
Si1 O3 Na1 89.82(3) . .
Al3 O3 Na1 123.52(4) 15_455 .
Na1 O3 Na1 91.23(2) 14_455 .
Si1 O4 Al3 134.90(5) . 2_565
Si1 O4 Na1 126.14(4) . 15_455
Al3 O4 Na1 95.48(3) 2_565 15_455
Si2 O5 Al3 140.60(5) . 2_465
Na1 O1W Na1 100.30(3) 14 .
Na1 O1W H1 105(2) 14 .
Na1 O1W H1 119(2) . .
Na1 O1W H2 118(2) 14 .
Na1 O1W H2 108(2) . .
H1 O1W H2 107(3) . .

loop_
_geom_bond_atom_site_label_1
_geom_bond_atom_site_label_2
_geom_bond_distance
_geom_bond_site_symmetry_2
Si1 O1 1.6147(7) .
Si1 O4 1.6175(7) .
Si1 O3 1.6226(7) .
Si1 O2 1.6394(8) .
Si1 Na1 3.0584(5) .
Si2 O5 1.6107(8) 2_565
Si2 O5 1.6107(8) .
Si2 O2 1.6320(8) 2_565
Si2 O2 1.6320(8) .
Al3 O1 1.7378(7) .
Al3 O5 1.7394(9) 2_665
Al3 O4 1.7440(8) 2_565
Al3 O3 1.7485(7) 7_554
Al3 Na1 3.0915(6) 12_454
Al3 Na1 3.5618(5) .
Na1 O1 2.3643(8) .
Na1 O1W 2.3662(11) 14_455
Na1 O1W 2.3829(11) .
Na1 O4 2.3914(8) 7_554
Na1 O3 2.5035(9) 14
Na1 O3 2.5977(9) .
Na1 Al3 3.0915(6) 8_544
Na1 Na1 3.6461(4) 14_455
Na1 Na1 3.6461(4) 14
O3 Al3 1.7485(7) 15_455
O3 Na1 2.5035(9) 14_455
O4 Al3 1.7440(8) 2_565
O4 Na1 2.3914(8) 15_455
O5 Al3 1.7394(9) 2_465
O1W Na1 2.3662(11) 14
O1W H1 0.77(3) .
O1W H2 0.79(3) .
